data_1570486
loop_
_publ_author_name
'Zhang, Rong'
'Lan, Jiajing'
'Wang, Fei'
'Chen, Shumei'
'Zhang, Jian'

_publ_section_title
;
 Aggregate assembly of ferrocene functionalized indium-oxo clusters.
;
_journal_issue 2
_journal_name_full 'Chemical science'
_journal_page_first 726
_journal_page_last 735
_journal_paper_doi 10.1039/d3sc05824g
_journal_volume 15
_journal_year 2024
_chemical_formula_moiety 'C68 H56 Cl2 Fe4 In13 N8 O38'
_chemical_formula_sum 'C68 H56 Cl2 Fe4 In13 N8 O38'
_chemical_formula_weight 3380.16
_space_group_crystal_system monoclinic
_space_group_IT_number 12
_space_group_name_Hall '-C 2y'
_space_group_name_H-M_alt 'C 1 2/m 1'
_atom_sites_solution_hydrogens geom
_atom_sites_solution_primary dual
_audit_creation_date 2023-07-11
_audit_creation_method
;
Olex2 1.5
(compiled 2022.04.07 svn.rca3783a0 for OlexSys, GUI svn.r6498)
;
_audit_update_record
;
2023-07-14 deposited with the CCDC.	2023-11-23 downloaded from the CCDC.
;
_cell_angle_alpha 90
_cell_angle_beta 95.854(3)
_cell_angle_gamma 90
_cell_formula_units_Z 2
_cell_length_a 19.6313(8)
_cell_length_b 22.9290(6)
_cell_length_c 13.3713(4)
_cell_measurement_reflns_used 12901
_cell_measurement_temperature 99.99(10)
_cell_measurement_theta_max 60.2820
_cell_measurement_theta_min 2.5870
_cell_volume 5987.4(3)
_computing_cell_refinement 'CrysAlisPro 1.171.41.93a (Rigaku OD, 2020)'
_computing_data_collection 'CrysAlisPro 1.171.41.93a (Rigaku OD, 2020)'
_computing_data_reduction 'CrysAlisPro 1.171.41.93a (Rigaku OD, 2020)'
_computing_molecular_graphics 'Olex2 1.5 (Dolomanov et al., 2009)'
_computing_publication_material 'Olex2 1.5 (Dolomanov et al., 2009)'
_computing_structure_refinement 'XL  (Sheldrick, 2008)'
_computing_structure_solution 'SHELXT 2014/5 (Sheldrick, 2014)'
_diffrn_ambient_environment N~2~
_diffrn_ambient_temperature 99.99(10)
_diffrn_detector 'Hybrid Pixel Array Detector'
_diffrn_detector_area_resol_mean 10.0000
_diffrn_detector_type HyPix
_diffrn_measured_fraction_theta_full 0.996
_diffrn_measured_fraction_theta_max 0.975
_diffrn_measurement_details
;
List of Runs (angles in degrees, time in seconds):

  # Type    Start    End  Width  t~exp~   \w     \q     \k     \f   Frames
#--------------------------------------------------------------------------
  1  \w    -14.00  67.00   0.50    0.12    --   -1.25  57.00 -60.00  162
  2  \w     23.00  48.00   0.50    0.12    --   -1.25  72.00 -28.00   50
  3  \w     94.00 130.00   0.50    0.50    --   72.28  72.00 -28.00   72
  4  \w     -1.00  93.00   0.50    0.50    --   72.28 -72.00-158.00  188
  5  \w    -71.00 -28.00   0.50    0.50    --  -74.78  72.00 -28.00   86
  6  \w    -90.00  -2.00   0.50    0.50    --  -74.78  57.00  60.00  176
  7  \w    -76.00 -50.00   0.50    0.50    --  -74.78  57.00 150.00   52
  8  \w    -34.00  -5.00   0.50    0.50    --  -74.78  57.00 150.00   58
  9  \w   -102.00 -77.00   0.50    0.50    --  -74.78 -38.00  30.00   50
 10  \w   -125.00-100.00   0.50    0.50    --  -74.78 -72.00-158.00   50
 11  \w    -73.00  -9.00   0.50    0.12    --   -1.25 -72.00-158.00  128
 12  \w   -147.00-107.00   0.50    0.50    --  -74.78 -38.00  30.00   80
 13  \w   -137.00 -88.00   0.50    0.50    --  -74.78 -99.00 -30.00   98
 14  \w   -147.00 -88.00   0.50    0.50    --  -74.78 -99.00 -90.00  118
 15  \w   -128.00 -79.00   0.50    0.50    --  -74.78-125.00 150.00   98
 16  \w   -147.00 -90.00   0.50    0.50    --  -74.78 -99.00 120.00  114
 17  \w   -147.00-118.00   0.50    0.50    --  -74.78 -99.00 150.00   58
;
_diffrn_measurement_device 'four-circle diffractometer'
_diffrn_measurement_device_type 'ROD, Synergy Custom system, HyPix'
_diffrn_measurement_method '\w scans'
_diffrn_orient_matrix_type 'CrysAlisPro convention (1999,Acta A55,543-557)'
_diffrn_orient_matrix_UB_11 0.0627717000
_diffrn_orient_matrix_UB_12 -0.0028357000
_diffrn_orient_matrix_UB_13 -0.0308284000
_diffrn_orient_matrix_UB_21 0.0142163000
_diffrn_orient_matrix_UB_22 -0.0466946000
_diffrn_orient_matrix_UB_23 0.0587087000
_diffrn_orient_matrix_UB_31 -0.0237236000
_diffrn_orient_matrix_UB_32 -0.0350037000
_diffrn_orient_matrix_UB_33 -0.0756513000
_diffrn_radiation_monochromator mirror
_diffrn_radiation_probe x-ray
_diffrn_radiation_type 'Ga K\a'
_diffrn_radiation_wavelength 1.3405
_diffrn_reflns_av_R_equivalents 0.0307
_diffrn_reflns_av_unetI/netI 0.0284
_diffrn_reflns_Laue_measured_fraction_full 0.996
_diffrn_reflns_Laue_measured_fraction_max 0.975
_diffrn_reflns_limit_h_max 25
_diffrn_reflns_limit_h_min -25
_diffrn_reflns_limit_k_max 28
_diffrn_reflns_limit_k_min -29
_diffrn_reflns_limit_l_max 15
_diffrn_reflns_limit_l_min -17
_diffrn_reflns_number 24481
_diffrn_reflns_point_group_measured_fraction_full 0.996
_diffrn_reflns_point_group_measured_fraction_max 0.975
_diffrn_reflns_theta_full 53.543
_diffrn_reflns_theta_max 60.476
_diffrn_reflns_theta_min 2.584
_diffrn_source 'micro-focus metaljet'
_exptl_absorpt_coefficient_mu 16.298
_exptl_absorpt_correction_T_max 1.00000
_exptl_absorpt_correction_T_min 0.68377
_exptl_absorpt_correction_type multi-scan
_exptl_absorpt_process_details
;
CrysAlisPro 1.171.41.93a (Rigaku Oxford Diffraction, 2020)
Empirical absorption correction using spherical harmonics,
implemented in SCALE3 ABSPACK scaling algorithm.
;
_exptl_crystal_colour orange
_exptl_crystal_colour_primary orange
_exptl_crystal_density_diffrn 1.875
_exptl_crystal_description prism
_exptl_crystal_F_000 3198
_exptl_crystal_size_max 0.2
_exptl_crystal_size_mid 0.1
_exptl_crystal_size_min 0.1
_refine_diff_density_max 5.581
_refine_diff_density_min -2.941
_refine_diff_density_rms 0.176
_refine_ls_extinction_method none
_refine_ls_goodness_of_fit_ref 1.050
_refine_ls_hydrogen_treatment constr
_refine_ls_matrix_type full
_refine_ls_number_parameters 317
_refine_ls_number_reflns 6860
_refine_ls_number_restraints 28
_refine_ls_restrained_S_all 1.052
_refine_ls_R_factor_all 0.0539
_refine_ls_R_factor_gt 0.0483
_refine_ls_shift/su_max 0.001
_refine_ls_shift/su_mean 0.000
_refine_ls_structure_factor_coef Fsqd
_refine_ls_weighting_details 'w=1/[\s^2^(Fo^2^)+(0.0770P)^2^+52.6835P] where P=(Fo^2^+2Fc^2^)/3'
_refine_ls_weighting_scheme calc
_refine_ls_wR_factor_gt 0.1318
_refine_ls_wR_factor_ref 0.1356
_reflns_Friedel_coverage 0.000
_reflns_number_gt 5921
_reflns_number_total 6860
_reflns_threshold_expression 'I > 2\s(I)'
_cod_data_source_file d3sc05824g2.cif
_cod_data_source_block 4-9-26_auto
_cod_depositor_comments 'Adding full bibliography for 1570485--1570493.cif.'
_cod_database_code 1570486
_shelx_shelxl_version_number 2014/7
_chemical_oxdiff_formula 'In Fe C N H O'
_shelx_space_group_comment
;
The symmetry employed for this shelxl refinement is uniquely defined
by the following loop, which should always be used as a source of
symmetry information in preference to the above space-group names.
They are only intended as comments.
;
_shelx_estimated_absorpt_t_max 0.293
_shelx_estimated_absorpt_t_min 0.139
_olex2_refinement_description
;
1. Fixed Uiso
 At 1.2 times of:
  All C(H) groups
 At 1.5 times of:
  All C(H,H,H) groups
2. Restrained distances
 O9-C17
 1.45 with sigma of 0.02
 C17-O9
 1.45 with sigma of 0.002
3. Restrained planarity
 C17, O9, In5, O8
 with sigma of 0.1
4. Rigid bond restraints
 O9
 with sigma for 1-2 distances of 0.01 and sigma for 1-3 distances of 0.01
 C17
 with sigma for 1-2 distances of 0.01 and sigma for 1-3 distances of 0.01
 O9, C17
 with sigma for 1-2 distances of 0.01 and sigma for 1-3 distances of 0.01
5. Uiso/Uaniso restraints and constraints
O9: within 1.7A with sigma of 0.04 and sigma for terminal atoms of 0.08 within
1.7A
O9 \\sim C17: within 1.7A with sigma of 0.04 and sigma for terminal atoms of
0.08 within 1.7A
Uanis(O9) \\sim Ueq: with sigma of 0.001 and sigma for terminal atoms of 0.002
Uanis(C18) \\sim Ueq: with sigma of 0.01 and sigma for terminal atoms of 0.02
Uanis(C17) \\sim Ueq: with sigma of 0.001 and sigma for terminal atoms of 0.002
Uanis(O9) \\sim Ueq, Uanis(C17) \\sim Ueq: with sigma of 0.001 and sigma for
terminal atoms of 0.002
6. Rigid body (RIGU) restrains
 O9
 with sigma for 1-2 distances of 0.004 and sigma for 1-3 distances of 0.004
7. Others
 Fixed Sof: C17(0.5)
8.a Aromatic/amide H refined with riding coordinates:
 C8(H8), C15(H15), C13(H13), C11(H11), C10(H10), C5(H5), C9(H9), C14(H14),
 C2(H2), C3(H3), C4(H4)
8.b Idealised Me refined as rotating group:
 C16(H16A,H16B,H16C)
;
_olex2_submission_special_instructions 'No special instructions were received'
_oxdiff_exptl_absorpt_empirical_details
;
Empirical correction (ABSPACK) includes:
- Absorption correction using spherical harmonics
- Frame scaling
;
_oxdiff_exptl_absorpt_empirical_full_max 2.586
_oxdiff_exptl_absorpt_empirical_full_min 0.489

loop_
_space_group_symop_operation_xyz
'x, y, z'
'-x, y, -z'
'x+1/2, y+1/2, z'
'-x+1/2, y+1/2, -z'
'-x, -y, -z'
'x, -y, z'
'-x+1/2, -y+1/2, -z'
'x+1/2, -y+1/2, z'

loop_
_atom_site_label
_atom_site_type_symbol
_atom_site_fract_x
_atom_site_fract_y
_atom_site_fract_z
_atom_site_U_iso_or_equiv
_atom_site_adp_type
_atom_site_occupancy
_atom_site_site_symmetry_order
_atom_site_calc_flag
_atom_site_refinement_flags_posn
_atom_site_refinement_flags_adp
_atom_site_refinement_flags_occupancy
_atom_site_disorder_assembly
_atom_site_disorder_group
In1 In 0.5000 0.5000 0.5000 0.02868(17) Uani 1 4 d S T P . .
In2 In 0.5000 0.35500(2) 0.5000 0.03136(14) Uani 1 2 d S T P . .
In3 In 0.50885(2) 0.42729(2) 0.71622(3) 0.03116(12) Uani 1 1 d . . . . .
In4 In 0.66905(3) 0.5000 0.68730(4) 0.03477(15) Uani 1 2 d S T P . .
In5 In 0.65945(2) 0.41567(2) 0.42845(3) 0.03628(12) Uani 1 1 d . . . . .
Fe1 Fe 0.33861(6) 0.22800(4) 0.76718(7) 0.0470(3) Uani 1 1 d . . . . .
O11 O 0.4531(3) 0.5000 0.7724(4) 0.0336(12) Uani 1 2 d S T P . .
O6 O 0.5505(2) 0.42620(15) 0.4294(3) 0.0294(8) Uani 1 1 d . . . . .
O5 O 0.5588(3) 0.5000 0.6483(4) 0.0291(11) Uani 1 2 d S T P . .
O7 O 0.5656(2) 0.36162(15) 0.6373(3) 0.0325(9) Uani 1 1 d . . . . .
O1AA O 0.3504(2) 0.38823(18) 0.7290(3) 0.0416(10) Uani 1 1 d . . . . .
O0AA O 0.4551(2) 0.35991(17) 0.7904(3) 0.0391(10) Uani 1 1 d . . . . .
O4 O 0.3424(3) 0.32175(17) 0.5429(3) 0.0425(10) Uani 1 1 d . . . . .
O3 O 0.4478(3) 0.28576(17) 0.5686(3) 0.0396(10) Uani 1 1 d . . . . .
O8 O 0.6741(2) 0.42982(17) 0.5836(3) 0.0394(10) Uani 1 1 d . . . . .
O10 O 0.6684(4) 0.5000 0.3698(5) 0.0410(14) Uani 1 2 d S T P . .
N1 N 0.5910(3) 0.4213(2) 0.8378(4) 0.0337(10) Uani 1 1 d . . . . .
N2 N 0.6549(3) 0.4350(2) 0.8110(4) 0.0401(12) Uani 1 1 d . . . . .
O9 O 0.7714(3) 0.4026(3) 0.4219(5) 0.0739(17) Uani 1 1 d D U . . .
C6 C 0.3909(4) 0.3548(2) 0.7794(4) 0.0390(14) Uani 1 1 d . . . . .
C1 C 0.3602(4) 0.3065(3) 0.8323(5) 0.0429(15) Uani 1 1 d . . . . .
C12 C 0.3852(4) 0.2831(2) 0.5747(4) 0.0391(14) Uani 1 1 d . . . . .
C7 C 0.3593(4) 0.2301(2) 0.6223(5) 0.0406(14) Uani 1 1 d . . . . .
C8 C 0.2904(4) 0.2152(3) 0.6278(5) 0.0472(16) Uani 1 1 d . . . . .
H8 H 0.2516 0.2362 0.5987 0.057 Uiso 1 1 calc R U . . .
C15 C 0.6991(4) 0.4134(3) 0.8824(5) 0.0490(16) Uani 1 1 d . . . . .
H15 H 0.7473 0.4183 0.8843 0.059 Uiso 1 1 calc R U . . .
C13 C 0.5993(4) 0.3895(3) 0.9212(5) 0.0468(16) Uani 1 1 d . . . . .
H13 H 0.5633 0.3732 0.9545 0.056 Uiso 1 1 calc R U . . .
C16 C 0.5916(4) 0.3102(3) 0.6884(5) 0.0444(15) Uani 1 1 d . . . . .
H16A H 0.5548 0.2814 0.6889 0.067 Uiso 1 1 calc R U . . .
H16B H 0.6089 0.3201 0.7577 0.067 Uiso 1 1 calc R U . . .
H16C H 0.6289 0.2940 0.6536 0.067 Uiso 1 1 calc R U . . .
C11 C 0.4009(4) 0.1882(3) 0.6757(6) 0.0527(18) Uani 1 1 d . . . . .
H11 H 0.4496 0.1879 0.6834 0.063 Uiso 1 1 calc R U . . .
C10 C 0.3578(5) 0.1465(3) 0.7159(6) 0.057(2) Uani 1 1 d . . . . .
H10 H 0.3723 0.1137 0.7560 0.068 Uiso 1 1 calc R U . . .
C5 C 0.2885(4) 0.2945(3) 0.8295(6) 0.0547(19) Uani 1 1 d . . . . .
H5 H 0.2526 0.3174 0.7965 0.066 Uiso 1 1 calc R U . . .
C9 C 0.2895(5) 0.1625(3) 0.6854(6) 0.059(2) Uani 1 1 d . . . . .
H9 H 0.2498 0.1420 0.7005 0.071 Uiso 1 1 calc R U . . .
C14 C 0.6684(4) 0.3838(4) 0.9521(5) 0.0534(18) Uani 1 1 d . . . . .
H14 H 0.6893 0.3636 1.0093 0.064 Uiso 1 1 calc R U . . .
C18 C 0.4367(6) 0.5000 0.8738(7) 0.050(2) Uani 1 2 d S TU P . .
C2 C 0.3967(5) 0.2615(3) 0.8892(5) 0.0554(19) Uani 1 1 d . . . . .
H2 H 0.4450 0.2581 0.9031 0.066 Uiso 1 1 calc R U . . .
C3 C 0.3458(6) 0.2223(4) 0.9211(6) 0.075(3) Uani 1 1 d . . . . .
H3 H 0.3551 0.1882 0.9605 0.090 Uiso 1 1 calc R U . . .
C4 C 0.2803(6) 0.2425(4) 0.8847(6) 0.068(3) Uani 1 1 d . . . . .
H4 H 0.2381 0.2245 0.8952 0.082 Uiso 1 1 calc R U . . .
Cl1 Cl 0.79446(15) 0.5000 0.7286(2) 0.0575(6) Uani 1 2 d S T P . .
C17 C 0.8234(10) 0.4109(8) 0.5055(13) 0.102(6) Uani 0.5 1 d D U P . .

loop_
_atom_site_aniso_label
_atom_site_aniso_U_11
_atom_site_aniso_U_22
_atom_site_aniso_U_33
_atom_site_aniso_U_23
_atom_site_aniso_U_13
_atom_site_aniso_U_12
In1 0.0494(5) 0.0128(3) 0.0247(3) 0.000 0.0079(3) 0.000
In2 0.0541(3) 0.0141(2) 0.0270(3) 0.000 0.0097(2) 0.000
In3 0.0534(3) 0.01515(18) 0.02586(19) 0.00094(12) 0.00868(16) -0.00054(14)
In4 0.0497(3) 0.0178(2) 0.0364(3) 0.000 0.0023(2) 0.000
In5 0.0522(3) 0.02025(19) 0.0376(2) 0.00020(14) 0.01051(18) 0.00306(15)
Fe1 0.0793(7) 0.0266(5) 0.0369(5) 0.0013(4) 0.0144(5) -0.0177(4)
O11 0.056(4) 0.019(2) 0.027(3) 0.000 0.010(2) 0.000
O6 0.049(2) 0.0146(17) 0.0254(18) 0.0023(13) 0.0085(17) 0.0028(14)
O5 0.049(3) 0.016(2) 0.023(2) 0.000 0.003(2) 0.000
O7 0.057(3) 0.0128(16) 0.0275(18) 0.0012(13) 0.0056(17) 0.0050(16)
O1AA 0.062(3) 0.030(2) 0.034(2) -0.0008(17) 0.012(2) -0.0054(19)
O0AA 0.063(3) 0.0213(19) 0.034(2) 0.0039(15) 0.012(2) -0.0078(18)
O4 0.067(3) 0.0210(19) 0.040(2) -0.0019(17) 0.010(2) -0.0052(19)
O3 0.065(3) 0.0212(19) 0.035(2) 0.0030(16) 0.013(2) -0.0090(18)
O8 0.060(3) 0.024(2) 0.034(2) -0.0035(15) 0.005(2) 0.0037(18)
O10 0.064(4) 0.021(3) 0.041(3) 0.000 0.019(3) 0.000
N1 0.046(3) 0.022(2) 0.033(2) 0.0052(18) 0.005(2) 0.0013(19)
N2 0.054(3) 0.017(2) 0.048(3) -0.001(2) 0.002(2) 0.003(2)
O9 0.0743(18) 0.0741(19) 0.0736(18) 0.0014(10) 0.0083(10) 0.0011(10)
C6 0.068(4) 0.022(3) 0.029(3) -0.003(2) 0.014(3) -0.006(3)
C1 0.072(4) 0.026(3) 0.033(3) -0.003(2) 0.013(3) -0.011(3)
C12 0.071(5) 0.020(3) 0.028(3) -0.004(2) 0.011(3) -0.005(3)
C7 0.066(4) 0.019(3) 0.037(3) -0.005(2) 0.009(3) -0.007(3)
C8 0.069(5) 0.030(3) 0.043(3) -0.004(3) 0.008(3) -0.012(3)
C15 0.057(4) 0.045(4) 0.045(4) 0.009(3) 0.008(3) 0.001(3)
C13 0.069(5) 0.041(4) 0.033(3) 0.004(3) 0.013(3) -0.001(3)
C16 0.067(4) 0.026(3) 0.042(3) 0.007(2) 0.011(3) 0.008(3)
C11 0.075(5) 0.030(3) 0.056(4) 0.002(3) 0.017(4) -0.008(3)
C10 0.091(6) 0.027(3) 0.053(4) 0.012(3) 0.013(4) -0.011(3)
C5 0.076(5) 0.044(4) 0.048(4) -0.007(3) 0.024(4) -0.020(4)
C9 0.098(6) 0.033(3) 0.048(4) -0.007(3) 0.015(4) -0.030(4)
C14 0.063(5) 0.058(5) 0.040(4) 0.014(3) 0.005(3) 0.013(4)
C18 0.078(7) 0.040(5) 0.037(5) 0.000 0.020(5) 0.000
C2 0.092(6) 0.034(3) 0.040(3) 0.007(3) 0.003(4) -0.018(4)
C3 0.141(9) 0.047(5) 0.038(4) 0.006(3) 0.011(5) -0.043(5)
C4 0.106(7) 0.059(5) 0.046(4) -0.006(4) 0.031(5) -0.035(5)
Cl1 0.0647(16) 0.0319(11) 0.0743(17) 0.000 0.0000(13) 0.000
C17 0.102(6) 0.102(6) 0.103(6) -0.001(2) 0.011(2) -0.002(2)

loop_
_atom_type_symbol
_atom_type_description
_atom_type_scat_dispersion_real
_atom_type_scat_dispersion_imag
_atom_type_scat_source
C C 0.0147 0.0070 'International Tables Vol C Tables 4.2.6.8 and 6.1.1.4'
H H 0.0000 0.0000 'International Tables Vol C Tables 4.2.6.8 and 6.1.1.4'
N N 0.0253 0.0135 'International Tables Vol C Tables 4.2.6.8 and 6.1.1.4'
O O 0.0412 0.0250 'International Tables Vol C Tables 4.2.6.8 and 6.1.1.4'
Fe Fe -0.2758 2.5767 'International Tables Vol C Tables 4.2.6.8 and 6.1.1.4'
In In 0.1337 3.9104 'International Tables Vol C Tables 4.2.6.8 and 6.1.1.4'
Cl Cl 0.3281 0.5435 'International Tables Vol C Tables 4.2.6.8 and 6.1.1.4'

loop_
_geom_angle_atom_site_label_1
_geom_angle_atom_site_label_2
_geom_angle_atom_site_label_3
_geom_angle
_geom_angle_site_symmetry_1
_geom_angle_site_symmetry_3
_geom_angle_publ_flag
In1 In1 In1 0.0 2_656 5_666 ?
In1 In1 In1 0.0 2_656 6_565 ?
In1 In1 In1 0.0 5_666 6_565 ?
In1 In1 In2 0(6) 2_656 5_666 ?
In1 In1 In2 0(6) 5_666 5_666 ?
In1 In1 In2 0(10) 2_656 2_656 ?
In1 In1 In2 0(6) 6_565 5_666 ?
In1 In1 In2 0(10) 5_666 2_656 ?
In1 In1 In2 0(10) 6_565 2_656 ?
In1 In1 In3 0(10) 2_656 6_565 ?
In1 In1 In3 0(10) 6_565 6_565 ?
In1 In1 In3 0(10) 5_666 6_565 ?
In1 In1 O6 0(10) 2_656 2_656 ?
In1 In1 O6 0(10) 6_565 2_656 ?
In1 In1 O6 0(10) 5_666 2_656 ?
In1 In1 O6 0(10) 2_656 6_565 ?
In1 In1 O6 0(10) 6_565 6_565 ?
In1 In1 O6 0(10) 2_656 . ?
In1 In1 O6 0(10) 6_565 5_666 ?
In1 In1 O6 0(10) 6_565 . ?
In1 In1 O6 0(10) 5_666 . ?
In1 In1 O6 0(10) 5_666 6_565 ?
In1 In1 O6 0(10) 5_666 5_666 ?
In1 In1 O6 0(10) 2_656 5_666 ?
In1 In1 O5 0(10) 5_666 5_666 ?
In1 In1 O5 0(10) 2_656 5_666 ?
In1 In1 O5 0(10) 2_656 . ?
In1 In1 O5 0(10) 6_565 5_666 ?
In1 In1 O5 0(10) 5_666 . ?
In1 In1 O5 0(10) 6_565 . ?
In2 In1 In2 180.0 5_666 2_656 ?
In2 In1 In3 59.924(6) 5_666 6_565 ?
In2 In1 In3 120.076(6) 2_656 6_565 ?
O6 In1 In2 40.33(10) 2_656 2_656 ?
O6 In1 In2 139.67(10) 6_565 2_656 ?
O6 In1 In2 40.33(10) 6_565 5_666 ?
O6 In1 In2 40.33(10) 5_666 5_666 ?
O6 In1 In2 139.67(10) . 5_666 ?
O6 In1 In2 40.33(10) . 2_656 ?
O6 In1 In2 139.67(10) 2_656 5_666 ?
O6 In1 In2 139.67(10) 5_666 2_656 ?
O6 In1 In3 89.90(9) 2_656 6_565 ?
O6 In1 In3 90.10(9) 6_565 6_565 ?
O6 In1 In3 40.02(10) 5_666 6_565 ?
O6 In1 In3 139.98(10) . 6_565 ?
O6 In1 O6 180.00(11) 2_656 6_565 ?
O6 In1 O6 80.66(19) . 2_656 ?
O6 In1 O6 180.00(19) . 5_666 ?
O6 In1 O6 80.66(19) 6_565 5_666 ?
O6 In1 O6 99.34(19) . 6_565 ?
O6 In1 O6 99.34(19) 2_656 5_666 ?
O5 In1 In2 90.0 5_666 5_666 ?
O5 In1 In2 90.0 . 5_666 ?
O5 In1 In2 90.0 5_666 2_656 ?
O5 In1 In2 90.0 . 2_656 ?
O5 In1 In3 40.28(9) . 6_565 ?
O5 In1 In3 139.72(9) 5_666 6_565 ?
O5 In1 O6 99.70(14) . . ?
O5 In1 O6 99.70(14) . 6_565 ?
O5 In1 O6 99.70(14) 5_666 5_666 ?
O5 In1 O6 80.30(14) . 2_656 ?
O5 In1 O6 80.30(14) 5_666 . ?
O5 In1 O6 80.30(14) 5_666 6_565 ?
O5 In1 O6 99.70(14) 5_666 2_656 ?
O5 In1 O6 80.30(14) . 5_666 ?
O5 In1 O5 180.0(3) . 5_666 ?
In2 In2 In3 0(10) 2_656 2_656 ?
In2 In2 O6 0(10) 2_656 . ?
In2 In2 O6 0(10) 2_656 2_656 ?
In2 In2 O7 0(10) 2_656 2_656 ?
In2 In2 O7 0(10) 2_656 . ?
In2 In2 O3 0(10) 2_656 2_656 ?
In2 In2 O3 0(10) 2_656 . ?
O6 In2 In3 91.01(10) 2_656 2_656 ?
O6 In2 In3 39.92(11) . 2_656 ?
O6 In2 O6 82.70(19) . 2_656 ?
O7 In2 In3 133.26(10) . 2_656 ?
O7 In2 In3 40.87(10) 2_656 2_656 ?
O7 In2 O6 80.51(15) 2_656 . ?
O7 In2 O6 93.33(15) . . ?
O7 In2 O6 80.51(15) . 2_656 ?
O7 In2 O6 93.34(15) 2_656 2_656 ?
O7 In2 O7 171.85(19) . 2_656 ?
O7 In2 O3 87.60(16) . . ?
O7 In2 O3 87.60(16) 2_656 2_656 ?
O7 In2 O3 98.45(16) 2_656 . ?
O7 In2 O3 98.45(16) . 2_656 ?
O3 In2 In3 88.98(11) 2_656 2_656 ?
O3 In2 In3 139.13(12) . 2_656 ?
O3 In2 O6 178.56(17) 2_656 2_656 ?
O3 In2 O6 96.38(15) . 2_656 ?
O3 In2 O6 178.56(17) . . ?
O3 In2 O6 96.38(15) 2_656 . ?
O3 In2 O3 84.6(2) . 2_656 ?
O11 In3 O5 79.67(17) . . ?
O11 In3 O7 170.96(16) . . ?
O11 In3 N1 98.7(2) . . ?
O6 In3 O11 94.38(18) 2_656 . ?
O6 In3 O5 81.82(17) 2_656 . ?
O6 In3 O7 79.25(15) 2_656 . ?
O6 In3 O0AA 99.27(16) 2_656 . ?
O6 In3 N1 164.12(18) 2_656 . ?
O5 In3 O7 92.98(15) . . ?
O0AA In3 O11 95.91(17) . . ?
O0AA In3 O5 175.53(16) . . ?
O0AA In3 O7 91.48(15) . . ?
O0AA In3 N1 88.35(18) . . ?
N1 In3 O5 91.66(19) . . ?
N1 In3 O7 86.69(17) . . ?
O5 In4 N2 88.95(18) . 6_565 ?
O5 In4 N2 88.95(18) . . ?
O5 In4 Cl1 179.07(16) . . ?
O8 In4 O5 87.43(16) 6_565 . ?
O8 In4 O5 87.43(16) . . ?
O8 In4 O8 97.9(2) . 6_565 ?
O8 In4 N2 89.75(17) 6_565 6_565 ?
O8 In4 N2 171.35(18) 6_565 . ?
O8 In4 N2 89.75(17) . . ?
O8 In4 N2 171.35(18) . 6_565 ?
O8 In4 Cl1 91.97(14) . . ?
O8 In4 Cl1 91.96(14) 6_565 . ?
N2 In4 N2 82.3(3) . 6_565 ?
N2 In4 Cl1 91.74(16) . . ?
N2 In4 Cl1 91.74(16) 6_565 . ?
O6 In5 O1AA 92.74(16) . 2_656 ?
O6 In5 O4 94.30(16) . 2_656 ?
O6 In5 O9 177.7(2) . . ?
O1AA In5 O4 83.33(16) 2_656 2_656 ?
O1AA In5 O9 85.0(2) 2_656 . ?
O4 In5 O9 84.7(2) 2_656 . ?
O8 In5 O6 90.74(17) . . ?
O8 In5 O1AA 171.77(15) . 2_656 ?
O8 In5 O4 88.98(16) . 2_656 ?
O8 In5 O10 102.69(19) . . ?
O8 In5 O9 91.4(2) . . ?
O10 In5 O6 91.2(2) . . ?
O10 In5 O1AA 84.71(19) . 2_656 ?
O10 In5 O4 167.06(19) . 2_656 ?
O10 In5 O9 89.4(2) . . ?
C1 Fe1 C11 123.1(3) . . ?
C1 Fe1 C10 157.2(3) . . ?
C1 Fe1 C5 41.2(3) . . ?
C1 Fe1 C9 162.0(4) . . ?
C1 Fe1 C2 41.2(3) . . ?
C1 Fe1 C3 68.6(3) . . ?
C1 Fe1 C4 68.7(3) . . ?
C7 Fe1 C1 109.7(2) . . ?
C7 Fe1 C8 40.6(3) . . ?
C7 Fe1 C11 40.6(3) . . ?
C7 Fe1 C10 68.7(3) . . ?
C7 Fe1 C5 121.8(3) . . ?
C7 Fe1 C9 68.5(3) . . ?
C7 Fe1 C2 127.3(3) . . ?
C7 Fe1 C3 164.4(4) . . ?
C7 Fe1 C4 155.3(4) . . ?
C8 Fe1 C1 125.6(3) . . ?
C8 Fe1 C11 68.6(3) . . ?
C8 Fe1 C10 69.1(3) . . ?
C8 Fe1 C5 106.6(3) . . ?
C8 Fe1 C9 41.3(3) . . ?
C8 Fe1 C2 163.9(3) . . ?
C8 Fe1 C3 153.1(4) . . ?
C8 Fe1 C4 118.8(4) . . ?
C11 Fe1 C10 40.8(3) . . ?
C11 Fe1 C5 158.0(3) . . ?
C11 Fe1 C9 68.1(3) . . ?
C11 Fe1 C2 109.1(4) . . ?
C11 Fe1 C3 126.2(4) . . ?
C11 Fe1 C4 161.0(3) . . ?
C10 Fe1 C9 40.4(3) . . ?
C10 Fe1 C2 120.4(4) . . ?
C10 Fe1 C3 106.4(3) . . ?
C10 Fe1 C4 122.6(3) . . ?
C5 Fe1 C10 159.5(3) . . ?
C5 Fe1 C9 123.3(4) . . ?
C5 Fe1 C2 69.3(4) . . ?
C5 Fe1 C3 68.0(4) . . ?
C5 Fe1 C4 40.5(3) . . ?
C9 Fe1 C2 154.0(3) . . ?
C9 Fe1 C3 118.1(3) . . ?
C9 Fe1 C4 105.0(3) . . ?
C2 Fe1 C3 41.2(3) . . ?
C2 Fe1 C4 68.8(4) . . ?
C3 Fe1 C4 39.9(4) . . ?
In3 O11 In3 100.4(2) 6_565 . ?
C18 O11 In3 120.0(3) . 6_565 ?
C18 O11 In3 120.0(3) . . ?
In1 O6 In1 0.0 2_656 6_565 ?
In1 O6 In1 0.0 . 6_565 ?
In1 O6 In1 0.0 . 5_666 ?
In1 O6 In1 0.0 5_666 6_565 ?
In1 O6 In1 0.0 . 2_656 ?
In1 O6 In1 0.0 5_666 2_656 ?
In2 O6 In1 98.32(16) . . ?
In2 O6 In1 98.32(16) . 6_565 ?
In2 O6 In1 98.32(16) 2_656 . ?
In2 O6 In1 98.32(16) . 5_666 ?
In2 O6 In1 98.32(16) 2_656 6_565 ?
In2 O6 In1 98.32(16) 2_656 5_666 ?
In2 O6 In1 98.32(16) . 2_656 ?
In2 O6 In1 98.32(16) 2_656 2_656 ?
In2 O6 In2 0.000(16) . 2_656 ?
In3 O6 In1 98.71(15) 2_656 5_666 ?
In3 O6 In1 98.71(15) 2_656 . ?
In3 O6 In1 98.71(15) 2_656 6_565 ?
In3 O6 In1 98.71(15) 2_656 2_656 ?
In3 O6 In2 99.92(17) 2_656 . ?
In3 O6 In2 99.92(17) 2_656 2_656 ?
In5 O6 In1 125.05(18) . . ?
In5 O6 In1 125.05(18) . 5_666 ?
In5 O6 In1 125.05(18) . 2_656 ?
In5 O6 In1 125.05(18) . 6_565 ?
In5 O6 In2 114.52(16) . . ?
In5 O6 In2 114.52(16) . 2_656 ?
In5 O6 In3 116.08(17) . 2_656 ?
In1 O5 In1 0.0 6_565 2_656 ?
In1 O5 In1 0.0 6_565 5_666 ?
In1 O5 In1 0.0 . 6_565 ?
In1 O5 In1 0.0 . 5_666 ?
In1 O5 In1 0.0 5_666 2_656 ?
In1 O5 In1 0.0 . 2_656 ?
In3 O5 In1 99.17(18) . 6_565 ?
In3 O5 In1 99.17(18) 6_565 2_656 ?
In3 O5 In1 99.17(18) . . ?
In3 O5 In1 99.17(18) 6_565 . ?
In3 O5 In1 99.17(18) . 5_666 ?
In3 O5 In1 99.17(18) . 2_656 ?
In3 O5 In1 99.17(18) 6_565 5_666 ?
In3 O5 In1 99.17(18) 6_565 6_565 ?
In3 O5 In3 99.9(2) . 6_565 ?
In4 O5 In1 129.5(3) . 2_656 ?
In4 O5 In1 129.5(3) . 5_666 ?
In4 O5 In1 129.5(3) . 6_565 ?
In4 O5 In1 129.5(3) . . ?
In4 O5 In3 112.30(17) . . ?
In4 O5 In3 112.30(17) . 6_565 ?
In2 O7 In2 0.00(3) 2_656 . ?
In2 O7 In3 99.76(16) . . ?
In2 O7 In3 99.76(16) 2_656 . ?
C16 O7 In2 120.4(4) . . ?
C16 O7 In2 120.4(4) . 2_656 ?
C16 O7 In3 120.4(4) . . ?
C6 O1AA In5 133.2(4) . 2_656 ?
C6 O0AA In3 122.7(4) . . ?
C12 O4 In5 130.8(4) . 2_656 ?
In2 O3 In2 0.000(17) 2_656 . ?
C12 O3 In2 125.7(4) . 2_656 ?
C12 O3 In2 125.7(4) . . ?
In5 O8 In4 138.7(2) . . ?
In5 O10 In5 134.0(3) 6_565 . ?
N2 N1 In3 114.6(4) . . ?
C13 N1 In3 132.9(5) . . ?
C13 N1 N2 107.9(5) . . ?
N1 N2 In4 121.6(4) . . ?
C15 N2 In4 130.9(5) . . ?
C15 N2 N1 106.0(5) . . ?
C17 O9 In5 124.9(11) . . ?
O1AA C6 O0AA 125.5(6) . . ?
O1AA C6 C1 116.7(6) . . ?
O0AA C6 C1 117.8(6) . . ?
C6 C1 Fe1 122.6(4) . . ?
C5 C1 Fe1 69.9(4) . . ?
C5 C1 C6 125.5(7) . . ?
C5 C1 C2 108.3(6) . . ?
C2 C1 Fe1 70.0(4) . . ?
C2 C1 C6 126.1(7) . . ?
O4 C12 C7 118.1(6) . . ?
O3 C12 O4 124.9(5) . . ?
O3 C12 C7 116.9(6) . . ?
C12 C7 Fe1 122.8(4) . . ?
C8 C7 Fe1 69.8(4) . . ?
C8 C7 C12 126.5(6) . . ?
C8 C7 C11 108.7(6) . . ?
C11 C7 Fe1 70.2(4) . . ?
C11 C7 C12 124.7(7) . . ?
Fe1 C8 H8 125.7 . . ?
C7 C8 Fe1 69.6(4) . . ?
C7 C8 H8 126.4 . . ?
C7 C8 C9 107.2(7) . . ?
C9 C8 Fe1 69.9(4) . . ?
C9 C8 H8 126.4 . . ?
N2 C15 H15 123.7 . . ?
N2 C15 C14 112.5(7) . . ?
C14 C15 H15 123.7 . . ?
N1 C13 H13 125.2 . . ?
N1 C13 C14 109.6(6) . . ?
C14 C13 H13 125.2 . . ?
O7 C16 H16A 109.5 . . ?
O7 C16 H16B 109.5 . . ?
O7 C16 H16C 109.5 . . ?
H16A C16 H16B 109.5 . . ?
H16A C16 H16C 109.5 . . ?
H16B C16 H16C 109.5 . . ?
Fe1 C11 H11 126.7 . . ?
C7 C11 Fe1 69.2(4) . . ?
C7 C11 H11 125.8 . . ?
C7 C11 C10 108.3(7) . . ?
C10 C11 Fe1 69.8(5) . . ?
C10 C11 H11 125.8 . . ?
Fe1 C10 H10 126.2 . . ?
C11 C10 Fe1 69.3(4) . . ?
C11 C10 H10 126.3 . . ?
C9 C10 Fe1 69.8(4) . . ?
C9 C10 C11 107.5(7) . . ?
C9 C10 H10 126.3 . . ?
Fe1 C5 H5 126.1 . . ?
C1 C5 Fe1 68.9(4) . . ?
C1 C5 H5 125.9 . . ?
C4 C5 Fe1 70.6(5) . . ?
C4 C5 C1 108.1(8) . . ?
C4 C5 H5 125.9 . . ?
Fe1 C9 H9 127.2 . . ?
C8 C9 Fe1 68.7(4) . . ?
C8 C9 H9 125.9 . . ?
C10 C9 Fe1 69.8(4) . . ?
C10 C9 C8 108.2(7) . . ?
C10 C9 H9 125.9 . . ?
C15 C14 C13 103.9(6) . . ?
C15 C14 H14 128.1 . . ?
C13 C14 H14 128.1 . . ?
Fe1 C2 H2 126.2 . . ?
C1 C2 Fe1 68.8(4) . . ?
C1 C2 H2 126.8 . . ?
C1 C2 C3 106.4(8) . . ?
C3 C2 Fe1 69.8(5) . . ?
C3 C2 H2 126.8 . . ?
Fe1 C3 H3 126.7 . . ?
C2 C3 Fe1 69.0(4) . . ?
C2 C3 H3 125.4 . . ?
C4 C3 Fe1 70.4(5) . . ?
C4 C3 C2 109.3(8) . . ?
C4 C3 H3 125.4 . . ?
Fe1 C4 H4 127.1 . . ?
C5 C4 Fe1 68.8(4) . . ?
C5 C4 H4 126.0 . . ?
C3 C4 Fe1 69.6(5) . . ?
C3 C4 C5 108.0(8) . . ?
C3 C4 H4 126.0 . . ?

loop_
_geom_bond_atom_site_label_1
_geom_bond_atom_site_label_2
_geom_bond_distance
_geom_bond_site_symmetry_2
_geom_bond_publ_flag
In1 In1 0.0000 2_656 ?
In1 In1 0.0000 5_666 ?
In1 In1 0.0000 6_565 ?
In1 In2 3.3247(5) 5_666 ?
In1 In2 3.3247(5) 2_656 ?
In1 In3 3.3266(4) 6_565 ?
In1 O6 2.220(4) . ?
In1 O6 2.220(4) 6_565 ?
In1 O6 2.220(4) 2_656 ?
In1 O6 2.220(4) 5_666 ?
In1 O5 2.191(5) . ?
In1 O5 2.191(5) 5_666 ?
In2 In2 0.0000(9) 2_656 ?
In2 In3 3.3219(4) 2_656 ?
In2 O6 2.175(4) 2_656 ?
In2 O6 2.175(4) . ?
In2 O7 2.138(4) 2_656 ?
In2 O7 2.138(4) . ?
In2 O3 2.146(4) 2_656 ?
In2 O3 2.146(4) . ?
In3 O11 2.170(4) . ?
In3 O6 2.164(4) 2_656 ?
In3 O5 2.179(4) . ?
In3 O7 2.206(4) . ?
In3 O0AA 2.168(4) . ?
In3 N1 2.174(5) . ?
In4 O5 2.174(6) . ?
In4 O8 2.133(4) 6_565 ?
In4 O8 2.133(4) . ?
In4 N2 2.264(5) . ?
In4 N2 2.264(5) 6_565 ?
In4 Cl1 2.468(3) . ?
In5 O6 2.155(4) . ?
In5 O1AA 2.187(4) 2_656 ?
In5 O4 2.188(4) 2_656 ?
In5 O8 2.090(4) . ?
In5 O10 2.101(2) . ?
In5 O9 2.228(7) . ?
Fe1 C1 2.026(6) . ?
Fe1 C7 2.020(6) . ?
Fe1 C8 2.024(7) . ?
Fe1 C11 2.033(8) . ?
Fe1 C10 2.040(8) . ?
Fe1 C5 2.039(8) . ?
Fe1 C9 2.040(7) . ?
Fe1 C2 2.043(8) . ?
Fe1 C3 2.052(8) . ?
Fe1 C4 2.063(8) . ?
O11 In3 2.170(4) 6_565 ?
O11 C18 1.425(10) . ?
O6 In1 2.220(4) 6_565 ?
O6 In1 2.220(4) 2_656 ?
O6 In1 2.220(4) 5_666 ?
O6 In2 2.175(4) 2_656 ?
O6 In3 2.164(4) 2_656 ?
O5 In1 2.191(5) 5_666 ?
O5 In1 2.191(5) 2_656 ?
O5 In1 2.191(5) 6_565 ?
O5 In3 2.179(4) 6_565 ?
O7 In2 2.138(4) 2_656 ?
O7 C16 1.430(7) . ?
O1AA In5 2.187(4) 2_656 ?
O1AA C6 1.251(8) . ?
O0AA C6 1.260(8) . ?
O4 In5 2.188(4) 2_656 ?
O4 C12 1.265(8) . ?
O3 In2 2.146(4) 2_656 ?
O3 C12 1.240(8) . ?
O10 In5 2.101(2) 6_565 ?
N1 N2 1.376(8) . ?
N1 C13 1.327(8) . ?
N2 C15 1.319(9) . ?
O9 C17 1.448(2) . ?
C6 C1 1.476(8) . ?
C1 C5 1.430(11) . ?
C1 C2 1.432(10) . ?
C12 C7 1.486(8) . ?
C7 C8 1.404(10) . ?
C7 C11 1.407(10) . ?
C8 H8 0.9500 . ?
C8 C9 1.435(10) . ?
C15 H15 0.9500 . ?
C15 C14 1.345(10) . ?
C13 H13 0.9500 . ?
C13 C14 1.384(11) . ?
C16 H16A 0.9800 . ?
C16 H16B 0.9800 . ?
C16 H16C 0.9800 . ?
C11 H11 0.9500 . ?
C11 C10 1.420(10) . ?
C10 H10 0.9500 . ?
C10 C9 1.409(13) . ?
C5 H5 0.9500 . ?
C5 C4 1.421(11) . ?
C9 H9 0.9500 . ?
C14 H14 0.9500 . ?
C2 H2 0.9500 . ?
C2 C3 1.440(11) . ?
C3 H3 0.9500 . ?
C3 C4 1.406(15) . ?
C4 H4 0.9500 . ?

loop_
_geom_torsion_atom_site_label_1
_geom_torsion_atom_site_label_2
_geom_torsion_atom_site_label_3
_geom_torsion_atom_site_label_4
_geom_torsion
_geom_torsion_site_symmetry_1
_geom_torsion_site_symmetry_2
_geom_torsion_site_symmetry_3
_geom_torsion_site_symmetry_4
_geom_torsion_publ_flag
In2 O3 C12 O4 -1.5(8) . . . . ?
In2 O3 C12 O4 -1.5(8) 2_656 . . . ?
In2 O3 C12 C7 177.9(4) 2_656 . . . ?
In2 O3 C12 C7 177.9(4) . . . . ?
In3 O0AA C6 O1AA -2.9(8) . . . . ?
In3 O0AA C6 C1 178.9(4) . . . . ?
In3 N1 N2 In4 30.2(5) . . . . ?
In3 N1 N2 C15 -162.4(4) . . . . ?
In3 N1 C13 C14 156.1(5) . . . . ?
In4 N2 C15 C14 168.9(5) . . . . ?
In5 O1AA C6 O0AA 57.1(8) 2_656 . . . ?
In5 O1AA C6 C1 -124.6(5) 2_656 . . . ?
In5 O4 C12 O3 -52.7(8) 2_656 . . . ?
In5 O4 C12 C7 127.9(5) 2_656 . . . ?
Fe1 C1 C5 C4 60.0(5) . . . . ?
Fe1 C1 C2 C3 -60.0(5) . . . . ?
Fe1 C7 C8 C9 -60.1(5) . . . . ?
Fe1 C7 C11 C10 59.1(5) . . . . ?
Fe1 C8 C9 C10 -58.8(5) . . . . ?
Fe1 C11 C10 C9 59.6(5) . . . . ?
Fe1 C10 C9 C8 58.1(5) . . . . ?
Fe1 C5 C4 C3 58.8(6) . . . . ?
Fe1 C2 C3 C4 -59.1(6) . . . . ?
Fe1 C3 C4 C5 -58.3(5) . . . . ?
O1AA C6 C1 Fe1 88.2(7) . . . . ?
O1AA C6 C1 C5 0.8(9) . . . . ?
O1AA C6 C1 C2 176.2(6) . . . . ?
O0AA C6 C1 Fe1 -93.4(7) . . . . ?
O0AA C6 C1 C5 179.2(6) . . . . ?
O0AA C6 C1 C2 -5.4(9) . . . . ?
O4 C12 C7 Fe1 -81.6(7) . . . . ?
O4 C12 C7 C8 6.4(9) . . . . ?
O4 C12 C7 C11 -169.0(6) . . . . ?
O3 C12 C7 Fe1 99.0(6) . . . . ?
O3 C12 C7 C8 -173.0(6) . . . . ?
O3 C12 C7 C11 11.6(9) . . . . ?
N1 N2 C15 C14 3.1(8) . . . . ?
N1 C13 C14 C15 -0.3(9) . . . . ?
N2 N1 C13 C14 2.2(8) . . . . ?
N2 C15 C14 C13 -1.8(9) . . . . ?
C6 C1 C5 Fe1 116.3(6) . . . . ?
C6 C1 C5 C4 176.3(6) . . . . ?
C6 C1 C2 Fe1 -116.4(6) . . . . ?
C6 C1 C2 C3 -176.3(6) . . . . ?
C1 C5 C4 Fe1 -58.9(5) . . . . ?
C1 C5 C4 C3 -0.2(9) . . . . ?
C1 C2 C3 Fe1 59.3(5) . . . . ?
C1 C2 C3 C4 0.2(9) . . . . ?
C12 C7 C8 Fe1 -116.4(6) . . . . ?
C12 C7 C8 C9 -176.5(6) . . . . ?
C12 C7 C11 Fe1 116.7(6) . . . . ?
C12 C7 C11 C10 175.8(6) . . . . ?
C7 C8 C9 Fe1 59.8(5) . . . . ?
C7 C8 C9 C10 1.1(8) . . . . ?
C7 C11 C10 Fe1 -58.7(5) . . . . ?
C7 C11 C10 C9 0.9(8) . . . . ?
C8 C7 C11 Fe1 -59.4(5) . . . . ?
C8 C7 C11 C10 -0.3(8) . . . . ?
C13 N1 N2 In4 -170.6(4) . . . . ?
C13 N1 N2 C15 -3.2(7) . . . . ?
C11 C7 C8 Fe1 59.6(5) . . . . ?
C11 C7 C8 C9 -0.5(7) . . . . ?
C11 C10 C9 Fe1 -59.3(5) . . . . ?
C11 C10 C9 C8 -1.2(8) . . . . ?
C5 C1 C2 Fe1 59.6(5) . . . . ?
C5 C1 C2 C3 -0.3(8) . . . . ?
C2 C1 C5 Fe1 -59.7(5) . . . . ?
C2 C1 C5 C4 0.3(8) . . . . ?
C2 C3 C4 Fe1 58.2(6) . . . . ?
C2 C3 C4 C5 0.0(9) . . . . ?

loop_
_smtbx_masks_void_nr
_smtbx_masks_void_average_x
_smtbx_masks_void_average_y
_smtbx_masks_void_average_z
_smtbx_masks_void_volume
_smtbx_masks_void_count_electrons
_smtbx_masks_void_content
1 0.000 0.500 -0.462 1027.0 281.5 ?
2 0.500 0.000 -0.827 1027.0 281.5 ?
